data_4134247
loop_
_publ_author_name
'Shi, Tan-Hao'
'Guo, Qing-Hui'
'Tong, Shuo'
'Wang, Mei-Xiang'

_publ_section_title
;
 Toward the synthesis of a highly strained hydrocarbon belt.
;
_journal_name_full 'Journal of the American Chemical Society'
_journal_paper_doi 10.1021/jacs.0c00112
_journal_year 2020
_chemical_formula_moiety 'C104 H64 Cl8 N8 O8'
_chemical_formula_sum 'C104 H64 Cl8 N8 O8'
_chemical_formula_weight 1837.23
_space_group_crystal_system triclinic
_space_group_IT_number 2
_space_group_name_Hall '-P 1'
_space_group_name_H-M_alt 'P -1'
_atom_sites_solution_hydrogens geom
_atom_sites_solution_primary direct
_audit_creation_date 2019-11-23
_audit_creation_method
;
Olex2 1.3
(compiled 2019.09.11 svn.r3662 for OlexSys, GUI svn.r5938)
;
_cell_angle_alpha 99.833(4)
_cell_angle_beta 96.296(5)
_cell_angle_gamma 101.675(5)
_cell_formula_units_Z 2
_cell_length_a 14.0137(10)
_cell_length_b 14.8522(7)
_cell_length_c 30.5015(14)
_cell_measurement_reflns_used 8886
_cell_measurement_temperature 102(1)
_cell_measurement_theta_max 71.7340
_cell_measurement_theta_min 3.6860
_cell_volume 6056.9(6)
_computing_cell_refinement 'CrysAlisPro 1.171.39.46 (Rigaku OD, 2018)'
_computing_data_collection 'CrysAlisPro 1.171.39.46 (Rigaku OD, 2018)'
_computing_data_reduction 'CrysAlisPro 1.171.39.46 (Rigaku OD, 2018)'
_computing_molecular_graphics 'Olex2 1.3 (Dolomanov et al., 2009)'
_computing_publication_material 'Olex2 1.3 (Dolomanov et al., 2009)'
_computing_structure_refinement 'ShelXL 2018/3 (Sheldrick, 2015)'
_computing_structure_solution 'SIR2004 n/a (Burla et al.,  2007)'
_diffrn_ambient_environment N~2~
_diffrn_ambient_temperature 102(1)
_diffrn_detector 'CCD plate'
_diffrn_detector_area_resol_mean 5.2137
_diffrn_detector_type AtlasS2
_diffrn_measured_fraction_theta_full 0.996
_diffrn_measured_fraction_theta_max 0.963
_diffrn_measurement_details
;
List of Runs (angles in degrees, time in seconds):

  # Type    Start    End  Width  t~exp~   \w     \q     \k     \f   Frames
--------------------------------------------------------------------------
  1  \w   -111.00 -16.00   1.00    6.63    --  -40.31 -57.00 -90.00   95
  2  \w    -66.00  33.00   1.00    6.63    --  -40.31  57.00  60.00   99
  3  \w    -65.00  34.00   1.00    6.63    --  -40.31  38.00-150.00   99
  4  \w     57.00  87.00   1.00    6.63    --   40.31-125.00-150.00   30
  5  \w    112.00 173.00   1.00   26.52    --  100.91  61.00-180.00   61
  6  \w     58.00 110.00   1.00   26.52    --  100.91 -95.00 -30.00   52
  7  \w     26.00 115.00   1.00   26.52    --  100.91 -77.00  30.00   89
  8  \w     29.00 112.00   1.00   26.52    --  100.91 -45.00  30.00   83
  9  \w     28.00 113.00   1.00   26.52    --  100.91 -45.00 120.00   85
 10  \w    112.00 157.00   1.00   26.52    --  100.91 125.00 120.00   45
 11  \w     67.00  99.00   1.00   26.52    --  100.91-125.00-150.00   32
 12  \w     19.00 108.00   1.00   26.52    --  100.91 -95.00-120.00   89
 13  \w     34.00 123.00   1.00   26.52    --  100.91 -45.00-150.00   89
 14  \w     93.00 118.00   1.00   26.52    --  100.91-125.00-180.00   25
 15  \w     13.00 164.00   1.00   26.52    --  100.91   0.00-180.00  151
;
_diffrn_measurement_device 'four-circle diffractometer'
_diffrn_measurement_device_type 'SuperNova, Dual, Cu at home/near, AtlasS2'
_diffrn_measurement_method '\w scans'
_diffrn_orient_matrix_type 'CrysAlisPro convention (1999,Acta A55,543-557)'
_diffrn_orient_matrix_UB_11 -0.0441474000
_diffrn_orient_matrix_UB_12 -0.0990857000
_diffrn_orient_matrix_UB_13 -0.0282763000
_diffrn_orient_matrix_UB_21 -0.0937577000
_diffrn_orient_matrix_UB_22 0.0316176000
_diffrn_orient_matrix_UB_23 -0.0160384000
_diffrn_orient_matrix_UB_31 0.0463631000
_diffrn_orient_matrix_UB_32 0.0293216000
_diffrn_orient_matrix_UB_33 -0.0403847000
_diffrn_radiation_monochromator mirror
_diffrn_radiation_probe x-ray
_diffrn_radiation_type 'Cu K\a'
_diffrn_radiation_wavelength 1.54184
_diffrn_reflns_av_R_equivalents 0.0594
_diffrn_reflns_av_unetI/netI 0.0923
_diffrn_reflns_Laue_measured_fraction_full 0.996
_diffrn_reflns_Laue_measured_fraction_max 0.963
_diffrn_reflns_limit_h_max 17
_diffrn_reflns_limit_h_min -12
_diffrn_reflns_limit_k_max 18
_diffrn_reflns_limit_k_min -17
_diffrn_reflns_limit_l_max 24
_diffrn_reflns_limit_l_min -37
_diffrn_reflns_number 41401
_diffrn_reflns_point_group_measured_fraction_full 0.996
_diffrn_reflns_point_group_measured_fraction_max 0.963
_diffrn_reflns_theta_full 67.684
_diffrn_reflns_theta_max 71.732
_diffrn_reflns_theta_min 3.695
_diffrn_source 'micro-focus sealed X-ray tube'
_diffrn_source_type 'SuperNova (Cu) X-ray Source'
_exptl_absorpt_coefficient_mu 2.084
_exptl_absorpt_correction_T_max 1.00000
_exptl_absorpt_correction_T_min 0.60600
_exptl_absorpt_correction_type multi-scan
_exptl_absorpt_process_details
;
CrysAlisPro 1.171.39.46 (Rigaku Oxford Diffraction, 2018)
Empirical absorption correction using spherical harmonics,
 implemented in SCALE3 ABSPACK scaling algorithm.
;
_exptl_crystal_colour yellow
_exptl_crystal_colour_primary yellow
_exptl_crystal_density_diffrn 1.007
_exptl_crystal_description plate
_exptl_crystal_F_000 1888
_exptl_crystal_size_max 0.4
_exptl_crystal_size_mid 0.25
_exptl_crystal_size_min 0.05
_refine_diff_density_max 1.549
_refine_diff_density_min -0.650
_refine_diff_density_rms 0.142
_refine_ls_extinction_method none
_refine_ls_goodness_of_fit_ref 1.325
_refine_ls_hydrogen_treatment constr
_refine_ls_matrix_type full
_refine_ls_number_parameters 1165
_refine_ls_number_reflns 22843
_refine_ls_number_restraints 0
_refine_ls_restrained_S_all 1.325
_refine_ls_R_factor_all 0.1601
_refine_ls_R_factor_gt 0.1318
_refine_ls_shift/su_max 0.000
_refine_ls_shift/su_mean 0.000
_refine_ls_structure_factor_coef Fsqd
_refine_ls_weighting_details 'w=1/[\s^2^(Fo^2^)+(0.2000P)^2^] where P=(Fo^2^+2Fc^2^)/3'
_refine_ls_weighting_scheme calc
_refine_ls_wR_factor_gt 0.3647
_refine_ls_wR_factor_ref 0.3834
_reflns_Friedel_coverage 0.000
_reflns_number_gt 14907
_reflns_number_total 22843
_reflns_threshold_expression 'I > 2\s(I)'
_cod_data_source_file ja0c00112_si_014.cif
_cod_data_source_block sth-318-2_sqd
_cod_database_code 4134247
_shelx_shelxl_version_number 2018/3
_shelx_space_group_comment
;
The symmetry employed for this shelxl refinement is uniquely defined
by the following loop, which should always be used as a source of
symmetry information in preference to the above space-group names.
They are only intended as comments.
;
_shelx_estimated_absorpt_t_max 0.903
_shelx_estimated_absorpt_t_min 0.489
_reflns_odcompleteness_completeness 99.86
_reflns_odcompleteness_iscentric 1
_reflns_odcompleteness_theta 64.99
_olex2_refinement_description
;
1. Fixed Uiso
 At 1.2 times of:
  All C(H) groups, All C(H,H) groups
 At 1.5 times of:
  All C(H,H,H) groups
2.a Ternary CH refined with riding coordinates:
 C83(H83), C53(H53), C29(H29), C9(H9), C56(H56), C32(H32), C80(H80), C12(H12)
2.b Secondary CH2 refined with riding coordinates:
 C95(H95A,H95B), C19(H19A,H19B), C69(H69A,H69B), C45(H45A,H45B)
2.c Aromatic/amide H refined with riding coordinates:
 C72(H72), C22(H22), C52(H52), C26(H26), C102(H102), C76(H76), C48(H48),
 C50(H50), C79(H79), C98(H98), C100(H100), C24(H24)
2.d Idealised Me refined as rotating group:
 C77(H77A,H77B,H77C), C28(H28A,H28B,H28C), C27(H27A,H27B,H27C), C70(H70A,H70B,
 H70C), C78(H78A,H78B,H78C), C105(H10A,H10B,H10C), C106(H10D,H10E,H10F),
 C96(H96A,H96B,H96C), C103(H10G,H10H,H10I), C104(H10J,H10K,H10L), C46(H46A,H46B,
 H46C), C20(H20A,H20B,H20C)
;
_olex2_submission_special_instructions 'No special instructions were received'
_oxdiff_exptl_absorpt_empirical_details
;
Empirical correction (ABSPACK) includes:
- Absorption correction using spherical harmonics
- Frame scaling
;
_oxdiff_exptl_absorpt_empirical_full_max 1.775
_oxdiff_exptl_absorpt_empirical_full_min 0.683
_platon_squeeze_void_probe_radius 1.20

loop_
_space_group_symop_operation_xyz
'x, y, z'
'-x, -y, -z'

loop_
_atom_site_label
_atom_site_type_symbol
_atom_site_fract_x
_atom_site_fract_y
_atom_site_fract_z
_atom_site_U_iso_or_equiv
_atom_site_adp_type
_atom_site_occupancy
_atom_site_site_symmetry_order
_atom_site_calc_flag
_atom_site_refinement_flags_posn
_atom_site_refinement_flags_adp
_atom_site_refinement_flags_occupancy
_atom_site_disorder_assembly
_atom_site_disorder_group
Cl3 Cl 0.62571(12) 0.71579(11) 0.55884(5) 0.0370(4) Uani 1 1 d . . . . .
Cl4 Cl 0.46284(13) 0.83562(13) 0.55528(5) 0.0429(4) Uani 1 1 d . . . . .
Cl6 Cl -0.07910(12) 0.30001(12) 0.62549(6) 0.0439(4) Uani 1 1 d . . . . .
Cl5 Cl 0.07113(13) 0.16624(12) 0.62064(7) 0.0484(4) Uani 1 1 d . . . . .
Cl1 Cl 0.79055(14) 0.94636(13) 0.88319(7) 0.0540(5) Uani 1 1 d . . . . .
O6 O -0.0093(3) 0.4614(3) 0.58664(17) 0.0411(11) Uani 1 1 d . . . . .
O4 O 0.4648(3) 0.9518(3) 0.64222(15) 0.0363(10) Uani 1 1 d . . . . .
O5 O 0.2452(3) 0.2460(3) 0.58633(17) 0.0378(10) Uani 1 1 d . . . . .
O1 O 0.7357(3) 0.7651(3) 0.90762(17) 0.0414(11) Uani 1 1 d . . . . .
O7 O 0.2430(4) 0.2445(3) 0.85609(14) 0.0378(10) Uani 1 1 d . . . . .
O2 O 0.4602(4) 0.9594(3) 0.92999(17) 0.0415(11) Uani 1 1 d . . . . .
O8 O -0.0021(3) 0.4741(4) 0.86338(15) 0.0402(11) Uani 1 1 d . . . . .
O3 O 0.7443(4) 0.7644(4) 0.64710(16) 0.0426(11) Uani 1 1 d . . . . .
C93 C 0.5298(4) 0.7214(3) 0.82669(17) 0.0210(10) Uani 1 1 d . . . . .
C92 C 0.5857(4) 0.7110(4) 0.79179(17) 0.0235(11) Uani 1 1 d . . . . .
N7 N 0.0884(4) 0.1722(4) 0.75389(18) 0.0370(12) Uani 1 1 d . . . . .
N1 N 0.5940(4) 0.6635(4) 0.97790(18) 0.0362(12) Uani 1 1 d . . . . .
C65 C 0.4683(3) 0.5849(4) 0.65581(16) 0.0180(10) Uani 1 1 d . . . . .
C58 C 0.0548(4) 0.4239(4) 0.59412(19) 0.0268(12) Uani 1 1 d . . . . .
C71 C 0.5433(4) 0.5327(4) 0.64303(17) 0.0215(10) Uani 1 1 d . . . . .
N6 N 0.1689(5) 0.5668(4) 0.53013(17) 0.0400(13) Uani 1 1 d . . . . .
N5 N 0.3291(4) 0.4042(4) 0.52292(17) 0.0349(12) Uani 1 1 d . . . . .
C10 C 0.4273(4) 0.6124(4) 0.86130(16) 0.0207(10) Uani 1 1 d . . . . .
C41 C 0.2790(4) 0.3857(4) 0.71090(17) 0.0214(10) Uani 1 1 d . . . . .
C8 C 0.5780(4) 0.7005(4) 0.94876(19) 0.0272(12) Uani 1 1 d . . . . .
C55 C 0.2970(4) 0.6034(4) 0.64548(16) 0.0215(10) Uani 1 1 d . . . . .
C30 C 0.2316(4) 0.4056(4) 0.74853(17) 0.0231(11) Uani 1 1 d . . . . .
C47 C 0.3397(4) 0.3137(4) 0.70615(17) 0.0250(11) Uani 1 1 d . . . . .
N2 N 0.3827(5) 0.7743(5) 0.9792(2) 0.0458(14) Uani 1 1 d . . . . .
N8 N -0.0780(4) 0.3285(4) 0.7582(2) 0.0419(13) Uani 1 1 d . . . . .
C83 C 0.4615(4) 0.8308(4) 0.71054(16) 0.0208(10) Uani 1 1 d . . . . .
H83 H 0.410688 0.867489 0.711700 0.025 Uiso 1 1 calc R U . . .
N4 N 0.6136(4) 1.0490(4) 0.7433(2) 0.0414(13) Uani 1 1 d . . . . .
C62 C 0.2386(4) 0.4058(4) 0.59325(17) 0.0219(10) Uani 1 1 d . . . . .
C44 C 0.1366(4) 0.5016(4) 0.71346(17) 0.0207(10) Uani 1 1 d . . . . .
C17 C 0.2564(4) 0.6293(4) 0.84782(18) 0.0239(11) Uani 1 1 d . . . . .
C54 C 0.3650(3) 0.5466(4) 0.64317(15) 0.0187(10) Uani 1 1 d . . . . .
C63 C 0.1644(4) 0.5224(4) 0.55712(18) 0.0257(11) Uani 1 1 d . . . . .
N3 N 0.7952(4) 0.9126(4) 0.7499(2) 0.0423(14) Uani 1 1 d . . . . .
C72 C 0.5385(4) 0.4954(4) 0.59737(18) 0.0274(12) Uani 1 1 d . . . . .
H72 H 0.485283 0.499526 0.577324 0.033 Uiso 1 1 calc R U . . .
C64 C 0.2893(4) 0.4050(4) 0.55280(19) 0.0288(12) Uani 1 1 d . . . . .
C15 C 0.3019(4) 0.4798(4) 0.82567(18) 0.0228(10) Uani 1 1 d . . . . .
C53 C 0.3197(4) 0.4431(4) 0.63763(17) 0.0212(10) Uani 1 1 d . . . . .
H53 H 0.370021 0.405973 0.638056 0.025 Uiso 1 1 calc R U . . .
C31 C 0.1641(4) 0.4610(4) 0.74973(18) 0.0237(11) Uani 1 1 d . . . . .
C13 C 0.4605(4) 0.7766(3) 0.82778(17) 0.0215(10) Uani 1 1 d . . . . .
C14 C 0.3970(4) 0.5112(4) 0.84731(17) 0.0209(10) Uani 1 1 d . . . . .
C16 C 0.2314(4) 0.5352(4) 0.82630(18) 0.0239(11) Uani 1 1 d . . . . .
C42 C 0.2624(4) 0.4369(4) 0.67749(18) 0.0232(11) Uani 1 1 d . . . . .
C68 C 0.3235(4) 0.7006(4) 0.66014(17) 0.0221(10) Uani 1 1 d . . . . .
C29 C 0.2601(4) 0.3828(4) 0.79431(16) 0.0217(10) Uani 1 1 d . . . . .
H29 H 0.309404 0.344420 0.793175 0.026 Uiso 1 1 calc R U . . .
C1 C 0.6690(4) 0.8029(4) 0.9060(2) 0.0305(13) Uani 1 1 d . . . . .
C38 C 0.1636(4) 0.3317(4) 0.81129(18) 0.0253(11) Uani 1 1 d . . . . .
C82 C 0.4908(4) 0.8088(4) 0.75623(17) 0.0219(10) Uani 1 1 d . . . . .
C61 C 0.1976(4) 0.3017(4) 0.59383(19) 0.0259(11) Uani 1 1 d . . . . .
C81 C 0.5603(4) 0.7544(3) 0.75522(17) 0.0211(10) Uani 1 1 d . . . . .
C43 C 0.1928(4) 0.4920(4) 0.67886(17) 0.0230(11) Uani 1 1 d . . . . .
C21 C 0.4649(4) 0.4519(4) 0.85837(18) 0.0222(10) Uani 1 1 d . . . . .
C90 C 0.7252(4) 0.8734(4) 0.7243(2) 0.0282(12) Uani 1 1 d . . . . .
C9 C 0.5322(4) 0.6670(4) 0.86521(16) 0.0200(10) Uani 1 1 d . . . . .
H9 H 0.578629 0.625737 0.862599 0.024 Uiso 1 1 calc R U . . .
C84 C 0.5549(4) 0.8835(4) 0.69235(17) 0.0238(11) Uani 1 1 d . . . . .
C22 C 0.5032(4) 0.4637(4) 0.90373(19) 0.0276(12) Uani 1 1 d . . . . .
H22 H 0.490146 0.512005 0.924212 0.033 Uiso 1 1 calc R U . . .
C57 C 0.1653(4) 0.4713(4) 0.59472(16) 0.0222(11) Uani 1 1 d . . . . .
C60 C 0.0991(4) 0.2765(4) 0.6087(2) 0.0296(12) Uani 1 1 d . . . . .
C5 C 0.4823(4) 0.8040(4) 0.91321(18) 0.0274(12) Uani 1 1 d . . . . .
C59 C 0.0369(5) 0.3329(5) 0.61028(19) 0.0346(14) Uani 1 1 d . . . . .
C56 C 0.1917(4) 0.5460(4) 0.64002(16) 0.0209(10) Uani 1 1 d . . . . .
H56 H 0.144523 0.586515 0.642218 0.025 Uiso 1 1 calc R U . . .
C97 C 0.6733(4) 0.6676(4) 0.79489(18) 0.0266(11) Uani 1 1 d . . . . .
C52 C 0.4387(4) 0.3313(4) 0.7023(2) 0.0280(12) Uani 1 1 d . . . . .
H52 H 0.472728 0.393122 0.705110 0.034 Uiso 1 1 calc R U . . .
C23 C 0.5608(4) 0.4054(4) 0.9198(2) 0.0308(12) Uani 1 1 d . . . . .
C6 C 0.5635(4) 0.7471(4) 0.91038(17) 0.0240(11) Uani 1 1 d . . . . .
C26 C 0.4850(4) 0.3756(4) 0.82760(19) 0.0273(11) Uani 1 1 d . . . . .
H26 H 0.462778 0.367026 0.796986 0.033 Uiso 1 1 calc R U . . .
C33 C 0.0884(4) 0.3965(4) 0.81304(19) 0.0275(12) Uani 1 1 d . . . . .
C18 C 0.3584(4) 0.6672(4) 0.86122(17) 0.0240(11) Uani 1 1 d . . . . .
C4 C 0.5142(5) 0.9094(4) 0.9182(2) 0.0344(14) Uani 1 1 d . . . . .
C49 C 0.3386(5) 0.1483(4) 0.6950(2) 0.0345(13) Uani 1 1 d . . . . .
C7 C 0.4287(4) 0.7889(5) 0.95148(18) 0.0310(13) Uani 1 1 d . . . . .
C102 C 0.6680(5) 0.5755(4) 0.7975(2) 0.0297(12) Uani 1 1 d . . . . .
H102 H 0.606776 0.534248 0.793333 0.036 Uiso 1 1 calc R U . . .
C32 C 0.1349(4) 0.4880(4) 0.79623(18) 0.0249(11) Uani 1 1 d . . . . .
H32 H 0.089696 0.530456 0.795867 0.030 Uiso 1 1 calc R U . . .
C66 C 0.4925(4) 0.6802(4) 0.67851(16) 0.0212(10) Uani 1 1 d . . . . .
C76 C 0.6265(4) 0.5260(4) 0.6730(2) 0.0283(12) Uani 1 1 d . . . . .
H76 H 0.631553 0.548991 0.703664 0.034 Uiso 1 1 calc R U . . .
C88 C 0.6693(4) 0.7888(4) 0.64795(18) 0.0269(11) Uani 1 1 d . . . . .
C48 C 0.2905(5) 0.2203(4) 0.7029(2) 0.0313(12) Uani 1 1 d . . . . .
H48 H 0.224134 0.206621 0.706003 0.038 Uiso 1 1 calc R U . . .
C94 C 0.4398(4) 0.8246(4) 0.79356(18) 0.0242(11) Uani 1 1 d . . . . .
C89 C 0.6346(4) 0.8225(4) 0.69310(17) 0.0235(11) Uani 1 1 d . . . . .
C67 C 0.4222(4) 0.7351(4) 0.67987(17) 0.0237(11) Uani 1 1 d . . . . .
C51 C 0.4900(4) 0.2597(4) 0.6945(2) 0.0282(12) Uani 1 1 d . . . . .
C39 C -0.0075(4) 0.3550(4) 0.7830(2) 0.0309(13) Uani 1 1 d . . . . .
C73 C 0.6105(4) 0.4520(4) 0.58056(19) 0.0265(11) Uani 1 1 d . . . . .
C75 C 0.6993(4) 0.4856(4) 0.6567(2) 0.0296(12) Uani 1 1 d . . . . .
C50 C 0.4361(6) 0.1685(5) 0.6910(2) 0.0383(14) Uani 1 1 d . . . . .
H50 H 0.467872 0.119337 0.685586 0.046 Uiso 1 1 calc R U . . .
C37 C 0.2019(4) 0.3067(4) 0.85586(19) 0.0286(12) Uani 1 1 d . . . . .
C80 C 0.5914(4) 0.7297(4) 0.70930(16) 0.0222(10) Uani 1 1 d . . . . .
H80 H 0.638021 0.688640 0.709543 0.027 Uiso 1 1 calc R U . . .
C91 C 0.5892(4) 0.9782(4) 0.72103(19) 0.0283(12) Uani 1 1 d . . . . .
C85 C 0.5153(4) 0.8963(4) 0.64482(18) 0.0240(11) Uani 1 1 d . . . . .
C95 C 0.3615(5) 0.8818(4) 0.7928(2) 0.0306(12) Uani 1 1 d . . . . .
H95A H 0.316500 0.863519 0.813382 0.037 Uiso 1 1 calc R U . . .
H95B H 0.324014 0.867290 0.762816 0.037 Uiso 1 1 calc R U . . .
C12 C 0.4057(4) 0.7717(4) 0.86852(17) 0.0234(11) Uani 1 1 d . . . . .
H12 H 0.355758 0.809420 0.868488 0.028 Uiso 1 1 calc R U . . .
C87 C 0.6010(4) 0.7838(4) 0.60496(18) 0.0276(12) Uani 1 1 d . . . . .
C40 C 0.1194(4) 0.2408(4) 0.7797(2) 0.0287(12) Uani 1 1 d . . . . .
C79 C 0.6919(4) 0.4500(4) 0.6115(2) 0.0291(12) Uani 1 1 d . . . . .
H79 H 0.742153 0.423926 0.601017 0.035 Uiso 1 1 calc R U . . .
C19 C 0.1814(4) 0.6890(4) 0.8542(2) 0.0300(12) Uani 1 1 d . . . . .
H19A H 0.201727 0.744942 0.842064 0.036 Uiso 1 1 calc R U . . .
H19B H 0.118494 0.654280 0.837022 0.036 Uiso 1 1 calc R U . . .
C25 C 0.5374(5) 0.3145(4) 0.8433(2) 0.0307(12) Uani 1 1 d . . . . .
C98 C 0.7664(4) 0.7293(5) 0.8009(2) 0.0317(13) Uani 1 1 d . . . . .
H98 H 0.770343 0.791409 0.798405 0.038 Uiso 1 1 calc R U . . .
C86 C 0.5332(4) 0.8334(4) 0.60428(19) 0.0281(12) Uani 1 1 d . . . . .
C69 C 0.2496(4) 0.7618(4) 0.6576(2) 0.0307(12) Uani 1 1 d . . . . .
H69A H 0.269740 0.816246 0.681922 0.037 Uiso 1 1 calc R U . . .
H69B H 0.185667 0.726931 0.661417 0.037 Uiso 1 1 calc R U . . .
C77 C 0.6024(5) 0.4114(5) 0.5316(2) 0.0399(15) Uani 1 1 d . . . . .
H77A H 0.562286 0.348770 0.525132 0.060 Uiso 1 1 calc R U . . .
H77B H 0.666958 0.409921 0.524129 0.060 Uiso 1 1 calc R U . . .
H77C H 0.572919 0.449365 0.514170 0.060 Uiso 1 1 calc R U . . .
C34 C 0.0632(4) 0.4325(5) 0.8602(2) 0.0312(13) Uani 1 1 d . . . . .
C99 C 0.8523(5) 0.6990(5) 0.8105(2) 0.0349(13) Uani 1 1 d . . . . .
C28 C 0.6022(5) 0.4218(5) 0.9681(2) 0.0337(13) Uani 1 1 d . . . . .
H28A H 0.629896 0.487557 0.978983 0.051 Uiso 1 1 calc R U . . .
H28B H 0.652717 0.387446 0.971680 0.051 Uiso 1 1 calc R U . . .
H28C H 0.550834 0.401066 0.984909 0.051 Uiso 1 1 calc R U . . .
C100 C 0.8442(5) 0.6053(5) 0.8127(2) 0.0391(15) Uani 1 1 d . . . . .
H100 H 0.901413 0.584047 0.818589 0.047 Uiso 1 1 calc R U . . .
C3 C 0.6122(5) 0.9483(4) 0.9041(3) 0.0420(16) Uani 1 1 d . . . . .
C24 C 0.5757(5) 0.3305(4) 0.8884(2) 0.0327(13) Uani 1 1 d . . . . .
H24 H 0.612434 0.290325 0.898309 0.039 Uiso 1 1 calc R U . . .
C36 C 0.1920(4) 0.3699(5) 0.89799(18) 0.0312(13) Uani 1 1 d . . . . .
C101 C 0.7544(6) 0.5424(5) 0.8063(2) 0.0438(16) Uani 1 1 d . . . . .
C27 C 0.5552(6) 0.2331(4) 0.8105(2) 0.0400(15) Uani 1 1 d . . . . .
H27A H 0.567455 0.252526 0.782769 0.060 Uiso 1 1 calc R U . . .
H27B H 0.498246 0.182097 0.804779 0.060 Uiso 1 1 calc R U . . .
H27C H 0.611342 0.213040 0.823045 0.060 Uiso 1 1 calc R U . . .
C70 C 0.2408(5) 0.7945(5) 0.6123(2) 0.0377(14) Uani 1 1 d . . . . .
H70A H 0.215775 0.741000 0.588348 0.056 Uiso 1 1 calc R U . . .
H70B H 0.304555 0.826625 0.607824 0.056 Uiso 1 1 calc R U . . .
H70C H 0.196617 0.836169 0.612613 0.056 Uiso 1 1 calc R U . . .
C45 C 0.0563(5) 0.5543(5) 0.7129(2) 0.0360(14) Uani 1 1 d . . . . .
H45A H 0.006407 0.526109 0.729198 0.043 Uiso 1 1 calc R U . . .
H45B H 0.025840 0.546649 0.681952 0.043 Uiso 1 1 calc R U . . .
C2 C 0.6794(5) 0.8995(5) 0.8974(2) 0.0396(15) Uani 1 1 d . . . . .
C35 C 0.1276(5) 0.4241(5) 0.9003(2) 0.0390(15) Uani 1 1 d . . . . .
C78 C 0.7903(5) 0.4834(5) 0.6891(2) 0.0379(14) Uani 1 1 d . . . . .
H78A H 0.837655 0.541952 0.693370 0.057 Uiso 1 1 calc R U . . .
H78B H 0.819058 0.433184 0.676583 0.057 Uiso 1 1 calc R U . . .
H78C H 0.771221 0.473704 0.717476 0.057 Uiso 1 1 calc R U . . .
C105 C 0.5988(5) 0.2792(5) 0.6912(3) 0.0461(17) Uani 1 1 d . . . . .
H10A H 0.607719 0.276301 0.660288 0.069 Uiso 1 1 calc R U . . .
H10B H 0.627526 0.233097 0.702920 0.069 Uiso 1 1 calc R U . . .
H10C H 0.630261 0.340512 0.708353 0.069 Uiso 1 1 calc R U . . .
C106 C 0.2812(6) 0.0480(5) 0.6903(3) 0.052(2) Uani 1 1 d . . . . .
H10D H 0.219509 0.048061 0.701204 0.079 Uiso 1 1 calc R U . . .
H10E H 0.318657 0.015032 0.707507 0.079 Uiso 1 1 calc R U . . .
H10F H 0.269149 0.017405 0.659193 0.079 Uiso 1 1 calc R U . . .
C96 C 0.4038(6) 0.9868(5) 0.8058(3) 0.0498(18) Uani 1 1 d . . . . .
H96A H 0.449938 1.005143 0.786151 0.075 Uiso 1 1 calc R U . . .
H96B H 0.436873 1.002304 0.836323 0.075 Uiso 1 1 calc R U . . .
H96C H 0.351488 1.019306 0.803252 0.075 Uiso 1 1 calc R U . . .
C103 C 0.7461(7) 0.4411(6) 0.8106(4) 0.061(2) Uani 1 1 d . . . . .
H10G H 0.704268 0.400663 0.784703 0.091 Uiso 1 1 calc R U . . .
H10H H 0.718316 0.430983 0.837237 0.091 Uiso 1 1 calc R U . . .
H10I H 0.810317 0.427448 0.812572 0.091 Uiso 1 1 calc R U . . .
C104 C 0.9492(6) 0.7682(6) 0.8204(3) 0.055(2) Uani 1 1 d . . . . .
H10J H 0.941967 0.824051 0.809785 0.083 Uiso 1 1 calc R U . . .
H10K H 0.996745 0.741505 0.805383 0.083 Uiso 1 1 calc R U . . .
H10L H 0.971098 0.783410 0.852228 0.083 Uiso 1 1 calc R U . . .
C46 C 0.0880(9) 0.6573(6) 0.7327(3) 0.062(2) Uani 1 1 d . . . . .
H46A H 0.141824 0.685189 0.718927 0.093 Uiso 1 1 calc R U . . .
H46B H 0.108574 0.666051 0.764545 0.093 Uiso 1 1 calc R U . . .
H46C H 0.033761 0.686487 0.727446 0.093 Uiso 1 1 calc R U . . .
C20 C 0.1678(7) 0.7181(8) 0.9025(3) 0.065(3) Uani 1 1 d . . . . .
H20A H 0.123084 0.759375 0.904160 0.097 Uiso 1 1 calc R U . . .
H20B H 0.230204 0.750006 0.920139 0.097 Uiso 1 1 calc R U . . .
H20C H 0.141259 0.663501 0.913969 0.097 Uiso 1 1 calc R U . . .
Cl7 Cl 0.26626(13) 0.35978(12) 0.94510(5) 0.0408(4) Uani 1 1 d . . . . .
Cl2 Cl 0.62956(16) 1.06520(14) 0.90182(9) 0.0644(6) Uani 1 1 d . . . . .
Cl8 Cl 0.11114(18) 0.48928(18) 0.95025(6) 0.0614(6) Uani 1 1 d . . . . .

loop_
_atom_site_aniso_label
_atom_site_aniso_U_11
_atom_site_aniso_U_22
_atom_site_aniso_U_33
_atom_site_aniso_U_23
_atom_site_aniso_U_13
_atom_site_aniso_U_12
Cl3 0.0468(8) 0.0390(8) 0.0244(6) -0.0014(6) 0.0083(6) 0.0130(6)
Cl4 0.0459(9) 0.0591(10) 0.0227(7) 0.0024(6) -0.0037(6) 0.0191(8)
Cl6 0.0309(8) 0.0424(8) 0.0534(9) 0.0080(7) 0.0098(7) -0.0042(6)
Cl5 0.0391(8) 0.0322(8) 0.0681(11) 0.0192(7) -0.0032(7) -0.0067(6)
Cl1 0.0474(10) 0.0411(9) 0.0635(11) 0.0043(8) 0.0169(8) -0.0123(7)
O6 0.024(2) 0.038(2) 0.055(3) 0.002(2) -0.0076(19) 0.0075(19)
O4 0.041(2) 0.037(2) 0.032(2) 0.0052(18) -0.0018(18) 0.016(2)
O5 0.033(2) 0.025(2) 0.049(3) -0.0008(18) 0.0000(19) 0.0021(18)
O1 0.028(2) 0.036(2) 0.050(3) -0.004(2) -0.0042(19) 0.0003(19)
O7 0.056(3) 0.031(2) 0.026(2) 0.0056(17) -0.0043(19) 0.016(2)
O2 0.038(2) 0.030(2) 0.051(3) -0.003(2) -0.002(2) 0.0085(19)
O8 0.035(2) 0.064(3) 0.031(2) 0.017(2) 0.0118(18) 0.022(2)
O3 0.036(3) 0.065(3) 0.036(2) 0.019(2) 0.0122(19) 0.023(2)
C93 0.018(2) 0.020(2) 0.018(2) -0.0067(18) -0.0038(18) -0.0013(19)
C92 0.025(3) 0.019(2) 0.020(2) -0.0004(19) -0.006(2) -0.002(2)
N7 0.032(3) 0.032(3) 0.036(3) 0.000(2) -0.003(2) -0.008(2)
N1 0.046(3) 0.033(3) 0.028(3) 0.005(2) -0.008(2) 0.014(2)
C65 0.012(2) 0.023(2) 0.015(2) 0.0027(18) -0.0005(17) -0.0013(18)
C58 0.016(2) 0.029(3) 0.031(3) -0.008(2) -0.005(2) 0.009(2)
C71 0.018(2) 0.021(2) 0.020(2) -0.0007(19) -0.0022(19) -0.0030(19)
N6 0.062(4) 0.034(3) 0.021(2) 0.001(2) -0.004(2) 0.014(3)
N5 0.031(3) 0.045(3) 0.024(2) 0.001(2) 0.000(2) 0.006(2)
C10 0.021(2) 0.023(2) 0.014(2) -0.0015(18) -0.0032(18) 0.003(2)
C41 0.019(2) 0.020(2) 0.021(2) 0.0038(19) -0.0015(19) -0.0035(19)
C8 0.021(3) 0.028(3) 0.026(3) -0.007(2) -0.003(2) 0.004(2)
C55 0.023(3) 0.028(3) 0.013(2) 0.0024(19) -0.0007(18) 0.007(2)
C30 0.026(3) 0.021(2) 0.015(2) 0.0021(19) -0.0052(19) -0.005(2)
C47 0.026(3) 0.029(3) 0.019(2) 0.005(2) -0.002(2) 0.006(2)
N2 0.042(3) 0.065(4) 0.031(3) 0.012(3) 0.002(2) 0.013(3)
N8 0.031(3) 0.046(3) 0.042(3) 0.007(3) -0.008(2) 0.001(2)
C83 0.023(2) 0.022(2) 0.015(2) 0.0040(19) 0.0014(19) 0.001(2)
N4 0.033(3) 0.035(3) 0.047(3) -0.002(3) 0.001(2) -0.002(2)
C62 0.021(2) 0.026(3) 0.015(2) 0.0039(19) -0.0020(19) -0.001(2)
C44 0.015(2) 0.023(2) 0.021(2) 0.0054(19) -0.0022(18) -0.0018(19)
C17 0.028(3) 0.021(2) 0.022(2) 0.002(2) 0.001(2) 0.008(2)
C54 0.012(2) 0.026(2) 0.012(2) -0.0025(18) -0.0062(17) 0.0000(19)
C63 0.029(3) 0.023(3) 0.019(2) -0.002(2) -0.006(2) 0.002(2)
N3 0.040(3) 0.039(3) 0.038(3) 0.011(2) -0.011(2) -0.006(2)
C72 0.027(3) 0.031(3) 0.017(2) -0.002(2) 0.002(2) -0.002(2)
C64 0.027(3) 0.032(3) 0.023(3) -0.006(2) 0.003(2) 0.006(2)
C15 0.023(3) 0.020(2) 0.023(2) 0.002(2) 0.000(2) 0.003(2)
C53 0.025(3) 0.017(2) 0.019(2) 0.0018(18) -0.0013(19) 0.003(2)
C31 0.018(2) 0.027(3) 0.021(2) 0.004(2) -0.0013(19) -0.002(2)
C13 0.023(2) 0.014(2) 0.019(2) -0.0063(18) 0.0026(19) -0.0062(19)
C14 0.019(2) 0.019(2) 0.020(2) 0.0029(19) 0.0020(19) -0.0027(19)
C16 0.025(3) 0.022(2) 0.023(2) 0.008(2) 0.003(2) 0.001(2)
C42 0.023(3) 0.022(2) 0.021(2) 0.000(2) -0.003(2) 0.005(2)
C68 0.019(2) 0.027(3) 0.017(2) 0.0005(19) 0.0003(18) 0.001(2)
C29 0.022(2) 0.024(2) 0.015(2) 0.0024(19) -0.0006(18) -0.003(2)
C1 0.027(3) 0.028(3) 0.029(3) -0.005(2) -0.008(2) 0.003(2)
C38 0.031(3) 0.023(3) 0.019(2) 0.008(2) -0.001(2) 0.000(2)
C82 0.025(3) 0.020(2) 0.019(2) 0.0060(19) 0.0009(19) 0.001(2)
C61 0.022(3) 0.021(3) 0.028(3) 0.001(2) -0.009(2) 0.000(2)
C81 0.022(2) 0.016(2) 0.021(2) -0.0020(18) 0.0020(19) -0.0024(19)
C43 0.022(2) 0.026(2) 0.016(2) -0.0005(19) -0.0114(19) 0.003(2)
C21 0.018(2) 0.021(2) 0.023(2) 0.0032(19) 0.0021(19) -0.0049(19)
C90 0.021(3) 0.030(3) 0.030(3) 0.004(2) -0.006(2) 0.003(2)
C9 0.021(2) 0.023(2) 0.014(2) -0.0011(19) -0.0015(18) 0.005(2)
C84 0.030(3) 0.020(2) 0.017(2) -0.0009(19) -0.002(2) 0.001(2)
C22 0.025(3) 0.028(3) 0.024(3) 0.005(2) -0.005(2) -0.002(2)
C57 0.025(3) 0.025(2) 0.012(2) 0.0002(19) -0.0067(18) 0.002(2)
C60 0.021(3) 0.029(3) 0.032(3) 0.005(2) -0.005(2) -0.003(2)
C5 0.034(3) 0.029(3) 0.017(2) 0.002(2) 0.002(2) 0.005(2)
C59 0.030(3) 0.042(3) 0.020(3) -0.003(2) 0.002(2) -0.009(3)
C56 0.019(2) 0.025(2) 0.016(2) 0.0015(19) -0.0018(18) 0.004(2)
C97 0.027(3) 0.031(3) 0.020(2) 0.005(2) 0.002(2) 0.005(2)
C52 0.026(3) 0.023(3) 0.032(3) 0.007(2) 0.000(2) 0.000(2)
C23 0.029(3) 0.029(3) 0.031(3) 0.006(2) -0.005(2) 0.003(2)
C6 0.026(3) 0.024(2) 0.020(2) 0.001(2) -0.004(2) 0.006(2)
C26 0.033(3) 0.025(3) 0.023(3) 0.003(2) -0.001(2) 0.007(2)
C33 0.020(3) 0.035(3) 0.027(3) 0.012(2) -0.001(2) 0.002(2)
C18 0.033(3) 0.023(3) 0.014(2) 0.0024(19) 0.000(2) 0.004(2)
C4 0.042(3) 0.023(3) 0.031(3) -0.002(2) -0.007(3) 0.003(3)
C49 0.046(4) 0.025(3) 0.032(3) 0.006(2) 0.005(3) 0.008(3)
C7 0.030(3) 0.049(3) 0.014(2) 0.003(2) -0.002(2) 0.016(3)
C102 0.031(3) 0.028(3) 0.029(3) 0.008(2) 0.006(2) 0.001(2)
C32 0.023(3) 0.024(3) 0.022(2) 0.000(2) -0.003(2) 0.001(2)
C66 0.022(2) 0.022(2) 0.015(2) -0.0005(19) 0.0004(19) 0.000(2)
C76 0.024(3) 0.028(3) 0.027(3) -0.001(2) -0.008(2) 0.003(2)
C88 0.028(3) 0.033(3) 0.021(3) 0.005(2) 0.005(2) 0.010(2)
C48 0.036(3) 0.024(3) 0.031(3) 0.001(2) 0.005(2) 0.004(2)
C94 0.022(2) 0.018(2) 0.027(3) -0.006(2) 0.003(2) 0.004(2)
C89 0.021(2) 0.025(3) 0.020(2) 0.007(2) -0.003(2) -0.003(2)
C67 0.030(3) 0.019(2) 0.016(2) 0.0034(19) -0.002(2) -0.005(2)
C51 0.025(3) 0.029(3) 0.033(3) 0.008(2) 0.009(2) 0.006(2)
C39 0.026(3) 0.035(3) 0.030(3) 0.015(2) -0.001(2) 0.000(2)
C73 0.025(3) 0.026(3) 0.027(3) 0.000(2) 0.011(2) 0.003(2)
C75 0.024(3) 0.027(3) 0.035(3) 0.007(2) -0.002(2) 0.001(2)
C50 0.053(4) 0.028(3) 0.041(3) 0.011(3) 0.011(3) 0.018(3)
C37 0.027(3) 0.033(3) 0.024(3) 0.008(2) -0.002(2) 0.004(2)
C80 0.023(2) 0.027(3) 0.014(2) 0.0034(19) -0.0008(19) 0.003(2)
C91 0.027(3) 0.027(3) 0.024(3) -0.002(2) 0.003(2) 0.000(2)
C85 0.021(2) 0.026(3) 0.024(3) 0.009(2) 0.003(2) 0.000(2)
C95 0.030(3) 0.033(3) 0.031(3) 0.006(2) 0.007(2) 0.011(2)
C12 0.027(3) 0.027(3) 0.015(2) -0.0045(19) -0.0008(19) 0.010(2)
C87 0.030(3) 0.027(3) 0.019(2) -0.002(2) 0.005(2) -0.006(2)
C40 0.023(3) 0.029(3) 0.029(3) 0.009(2) 0.001(2) -0.007(2)
C79 0.019(3) 0.027(3) 0.040(3) -0.001(2) 0.009(2) 0.007(2)
C19 0.024(3) 0.033(3) 0.032(3) -0.004(2) 0.004(2) 0.014(2)
C25 0.030(3) 0.029(3) 0.029(3) 0.000(2) -0.003(2) 0.008(2)
C98 0.028(3) 0.035(3) 0.030(3) 0.010(2) -0.001(2) 0.003(2)
C86 0.024(3) 0.030(3) 0.023(3) 0.002(2) -0.001(2) -0.003(2)
C69 0.026(3) 0.027(3) 0.033(3) -0.003(2) -0.007(2) 0.006(2)
C77 0.043(4) 0.046(4) 0.028(3) 0.002(3) 0.013(3) 0.004(3)
C34 0.025(3) 0.042(3) 0.028(3) 0.013(2) 0.007(2) 0.005(3)
C99 0.034(3) 0.044(3) 0.029(3) 0.011(3) 0.006(2) 0.011(3)
C28 0.035(3) 0.042(3) 0.027(3) 0.014(2) -0.004(2) 0.014(3)
C100 0.031(3) 0.050(4) 0.047(4) 0.023(3) 0.006(3) 0.021(3)
C3 0.044(4) 0.019(3) 0.053(4) 0.009(3) -0.012(3) -0.006(3)
C24 0.037(3) 0.029(3) 0.035(3) 0.012(2) -0.002(2) 0.013(2)
C36 0.030(3) 0.044(3) 0.017(2) 0.006(2) -0.006(2) 0.009(3)
C101 0.058(4) 0.047(4) 0.041(4) 0.021(3) 0.020(3) 0.028(3)
C27 0.055(4) 0.021(3) 0.043(4) -0.001(3) 0.002(3) 0.015(3)
C70 0.040(3) 0.044(4) 0.030(3) 0.009(3) -0.007(3) 0.019(3)
C45 0.028(3) 0.064(4) 0.029(3) 0.021(3) 0.010(2) 0.028(3)
C2 0.042(4) 0.034(3) 0.033(3) 0.001(3) -0.002(3) -0.005(3)
C35 0.045(4) 0.041(3) 0.024(3) 0.006(3) -0.003(3) 0.001(3)
C78 0.030(3) 0.038(3) 0.048(4) 0.003(3) 0.006(3) 0.018(3)
C105 0.033(3) 0.046(4) 0.063(5) 0.018(3) 0.014(3) 0.008(3)
C106 0.049(4) 0.022(3) 0.088(6) 0.006(3) 0.022(4) 0.010(3)
C96 0.050(4) 0.032(3) 0.065(5) 0.000(3) 0.002(4) 0.014(3)
C103 0.057(5) 0.050(5) 0.096(7) 0.035(5) 0.028(5) 0.035(4)
C104 0.039(4) 0.063(5) 0.064(5) 0.018(4) -0.004(3) 0.014(4)
C46 0.102(7) 0.057(5) 0.046(4) 0.017(4) 0.028(5) 0.043(5)
C20 0.066(5) 0.093(7) 0.037(4) -0.006(4) 0.004(4) 0.042(5)
Cl7 0.0449(9) 0.0493(9) 0.0271(7) 0.0058(6) -0.0055(6) 0.0154(7)
Cl2 0.0554(11) 0.0373(9) 0.0956(16) 0.0201(10) -0.0032(11) 0.0012(8)
Cl8 0.0793(14) 0.0851(14) 0.0304(8) 0.0093(9) 0.0068(8) 0.0453(12)

loop_
_atom_type_symbol
_atom_type_description
_atom_type_scat_dispersion_real
_atom_type_scat_dispersion_imag
_atom_type_scat_source
C C 0.0181 0.0091 'International Tables Vol C Tables 4.2.6.8 and 6.1.1.4'
H H 0.0000 0.0000 'International Tables Vol C Tables 4.2.6.8 and 6.1.1.4'
Cl Cl 0.3639 0.7018 'International Tables Vol C Tables 4.2.6.8 and 6.1.1.4'
N N 0.0311 0.0180 'International Tables Vol C Tables 4.2.6.8 and 6.1.1.4'
O O 0.0492 0.0322 'International Tables Vol C Tables 4.2.6.8 and 6.1.1.4'

loop_
_geom_angle_atom_site_label_1
_geom_angle_atom_site_label_2
_geom_angle_atom_site_label_3
_geom_angle
_geom_angle_site_symmetry_1
_geom_angle_site_symmetry_3
_geom_angle_publ_flag
C92 C93 C9 123.6(5) . . ?
C13 C93 C92 122.6(5) . . ?
C13 C93 C9 113.6(5) . . ?
C93 C92 C81 114.9(5) . . ?
C93 C92 C97 122.4(5) . . ?
C81 C92 C97 122.3(5) . . ?
C54 C65 C71 122.9(4) . . ?
C66 C65 C71 122.9(4) . . ?
C66 C65 C54 114.1(5) . . ?
O6 C58 C57 122.5(5) . . ?
O6 C58 C59 121.3(6) . . ?
C59 C58 C57 115.6(5) . . ?
C72 C71 C65 117.3(5) . . ?
C72 C71 C76 117.3(5) . . ?
C76 C71 C65 125.0(5) . . ?
C14 C10 C9 123.7(5) . . ?
C18 C10 C14 120.6(5) . . ?
C18 C10 C9 113.9(5) . . ?
C30 C41 C47 122.9(5) . . ?
C42 C41 C30 114.6(5) . . ?
C42 C41 C47 122.5(5) . . ?
N1 C8 C6 176.3(6) . . ?
C54 C55 C68 123.5(5) . . ?
C54 C55 C56 111.9(5) . . ?
C68 C55 C56 123.5(5) . . ?
C41 C30 C29 124.6(5) . . ?
C31 C30 C41 122.6(5) . . ?
C31 C30 C29 112.1(5) . . ?
C52 C47 C41 125.3(5) . . ?
C52 C47 C48 117.7(5) . . ?
C48 C47 C41 117.0(5) . . ?
C82 C83 H83 111.0 . . ?
C82 C83 C84 111.0(4) . . ?
C82 C83 C67 104.3(4) . . ?
C84 C83 H83 111.0 . . ?
C67 C83 H83 111.0 . . ?
C67 C83 C84 108.3(4) . . ?
C64 C62 C53 109.0(4) . . ?
C64 C62 C61 105.0(5) . . ?
C64 C62 C57 112.4(4) . . ?
C61 C62 C53 104.6(4) . . ?
C61 C62 C57 117.7(4) . . ?
C57 C62 C53 107.7(4) . . ?
C31 C44 C45 122.8(5) . . ?
C43 C44 C31 114.4(5) . . ?
C43 C44 C45 122.8(5) . . ?
C16 C17 C18 114.9(5) . . ?
C16 C17 C19 123.2(5) . . ?
C18 C17 C19 121.8(5) . . ?
C65 C54 C53 122.7(5) . . ?
C55 C54 C65 121.5(5) . . ?
C55 C54 C53 114.1(4) . . ?
N6 C63 C57 175.0(6) . . ?
C71 C72 H72 118.7 . . ?
C71 C72 C73 122.7(5) . . ?
C73 C72 H72 118.7 . . ?
N5 C64 C62 178.6(6) . . ?
C14 C15 C16 123.8(5) . . ?
C14 C15 C29 125.0(5) . . ?
C16 C15 C29 111.0(5) . . ?
C62 C53 H53 111.7 . . ?
C54 C53 C62 111.5(4) . . ?
C54 C53 H53 111.7 . . ?
C54 C53 C42 104.2(4) . . ?
C42 C53 C62 105.8(4) . . ?
C42 C53 H53 111.7 . . ?
C30 C31 C44 122.6(5) . . ?
C30 C31 C32 114.2(5) . . ?
C44 C31 C32 122.4(5) . . ?
C93 C13 C94 122.8(5) . . ?
C93 C13 C12 112.1(5) . . ?
C94 C13 C12 125.0(5) . . ?
C10 C14 C21 120.1(4) . . ?
C15 C14 C10 113.9(5) . . ?
C15 C14 C21 125.9(5) . . ?
C17 C16 C15 121.1(5) . . ?
C17 C16 C32 124.4(5) . . ?
C15 C16 C32 113.9(5) . . ?
C41 C42 C53 125.2(5) . . ?
C43 C42 C41 121.7(5) . . ?
C43 C42 C53 113.1(5) . . ?
C55 C68 C67 114.1(5) . . ?
C55 C68 C69 122.4(5) . . ?
C67 C68 C69 123.4(5) . . ?
C30 C29 C15 104.3(4) . . ?
C30 C29 H29 111.3 . . ?
C30 C29 C38 109.3(4) . . ?
C15 C29 H29 111.3 . . ?
C15 C29 C38 108.9(4) . . ?
C38 C29 H29 111.3 . . ?
O1 C1 C6 119.1(5) . . ?
O1 C1 C2 122.7(6) . . ?
C2 C1 C6 118.1(5) . . ?
C33 C38 C29 109.1(4) . . ?
C37 C38 C29 104.7(4) . . ?
C37 C38 C33 117.2(5) . . ?
C40 C38 C29 109.3(5) . . ?
C40 C38 C33 110.1(5) . . ?
C40 C38 C37 106.2(5) . . ?
C81 C82 C83 112.2(5) . . ?
C81 C82 C94 122.3(5) . . ?
C94 C82 C83 124.4(5) . . ?
O5 C61 C62 121.0(5) . . ?
O5 C61 C60 121.4(5) . . ?
C60 C61 C62 117.3(5) . . ?
C92 C81 C80 122.7(5) . . ?
C82 C81 C92 122.1(5) . . ?
C82 C81 C80 114.2(5) . . ?
C44 C43 C42 123.1(5) . . ?
C44 C43 C56 124.5(5) . . ?
C42 C43 C56 112.3(5) . . ?
C22 C21 C14 116.6(5) . . ?
C22 C21 C26 117.3(5) . . ?
C26 C21 C14 125.5(5) . . ?
N3 C90 C89 178.0(7) . . ?
C93 C9 H9 111.9 . . ?
C93 C9 C6 104.6(4) . . ?
C10 C9 C93 104.1(4) . . ?
C10 C9 H9 111.9 . . ?
C10 C9 C6 111.8(4) . . ?
C6 C9 H9 111.9 . . ?
C89 C84 C83 108.2(4) . . ?
C91 C84 C83 107.7(4) . . ?
C91 C84 C89 113.4(5) . . ?
C91 C84 C85 107.2(5) . . ?
C85 C84 C83 105.3(4) . . ?
C85 C84 C89 114.6(4) . . ?
C21 C22 H22 118.6 . . ?
C21 C22 C23 122.8(6) . . ?
C23 C22 H22 118.6 . . ?
C58 C57 C56 103.5(4) . . ?
C62 C57 C58 116.4(4) . . ?
C62 C57 C56 110.0(4) . . ?
C63 C57 C58 104.7(4) . . ?
C63 C57 C62 113.5(5) . . ?
C63 C57 C56 107.9(4) . . ?
C61 C60 Cl5 114.3(4) . . ?
C59 C60 Cl5 122.9(5) . . ?
C59 C60 C61 122.7(5) . . ?
C6 C5 C12 109.5(4) . . ?
C4 C5 C6 117.4(5) . . ?
C4 C5 C12 104.3(5) . . ?
C7 C5 C6 111.2(5) . . ?
C7 C5 C4 105.6(5) . . ?
C7 C5 C12 108.2(5) . . ?
C58 C59 Cl6 114.5(5) . . ?
C60 C59 Cl6 121.7(5) . . ?
C60 C59 C58 123.4(5) . . ?
C55 C56 C43 104.0(4) . . ?
C55 C56 C57 111.1(4) . . ?
C55 C56 H56 111.3 . . ?
C43 C56 C57 107.4(4) . . ?
C43 C56 H56 111.3 . . ?
C57 C56 H56 111.3 . . ?
C102 C97 C92 124.0(5) . . ?
C102 C97 C98 119.1(6) . . ?
C98 C97 C92 116.4(5) . . ?
C47 C52 H52 118.7 . . ?
C47 C52 C51 122.6(5) . . ?
C51 C52 H52 118.7 . . ?
C22 C23 C28 121.0(6) . . ?
C24 C23 C22 117.3(5) . . ?
C24 C23 C28 121.6(5) . . ?
C8 C6 C1 105.6(4) . . ?
C8 C6 C9 107.9(4) . . ?
C8 C6 C5 113.9(5) . . ?
C1 C6 C9 104.4(4) . . ?
C5 C6 C1 116.3(5) . . ?
C5 C6 C9 108.1(4) . . ?
C21 C26 H26 119.8 . . ?
C25 C26 C21 120.5(5) . . ?
C25 C26 H26 119.8 . . ?
C38 C33 C32 108.1(4) . . ?
C39 C33 C38 114.4(5) . . ?
C39 C33 C32 105.9(4) . . ?
C39 C33 C34 106.5(5) . . ?
C34 C33 C38 116.3(5) . . ?
C34 C33 C32 104.8(5) . . ?
C10 C18 C17 123.0(5) . . ?
C10 C18 C12 112.6(5) . . ?
C17 C18 C12 123.5(5) . . ?
O2 C4 C5 120.7(6) . . ?
O2 C4 C3 121.5(6) . . ?
C5 C4 C3 117.6(6) . . ?
C48 C49 C106 119.1(6) . . ?
C50 C49 C48 119.3(6) . . ?
C50 C49 C106 121.5(6) . . ?
N2 C7 C5 176.0(7) . . ?
C97 C102 H102 119.6 . . ?
C97 C102 C101 120.9(6) . . ?
C101 C102 H102 119.6 . . ?
C31 C32 C33 109.5(4) . . ?
C31 C32 H32 111.4 . . ?
C16 C32 C31 104.4(4) . . ?
C16 C32 C33 108.5(4) . . ?
C16 C32 H32 111.4 . . ?
C33 C32 H32 111.4 . . ?
C65 C66 C80 124.9(5) . . ?
C67 C66 C65 121.5(5) . . ?
C67 C66 C80 113.1(4) . . ?
C71 C76 H76 119.7 . . ?
C75 C76 C71 120.6(5) . . ?
C75 C76 H76 119.7 . . ?
O3 C88 C89 121.1(5) . . ?
O3 C88 C87 121.3(5) . . ?
C87 C88 C89 117.5(5) . . ?
C47 C48 H48 119.4 . . ?
C49 C48 C47 121.2(6) . . ?
C49 C48 H48 119.4 . . ?
C13 C94 C82 115.0(5) . . ?
C13 C94 C95 123.9(5) . . ?
C82 C94 C95 120.8(5) . . ?
C90 C89 C84 111.2(5) . . ?
C90 C89 C88 105.6(5) . . ?
C90 C89 C80 108.5(4) . . ?
C88 C89 C84 117.5(4) . . ?
C88 C89 C80 104.5(4) . . ?
C80 C89 C84 109.0(4) . . ?
C68 C67 C83 123.9(5) . . ?
C66 C67 C83 112.2(5) . . ?
C66 C67 C68 123.3(5) . . ?
C52 C51 C105 122.6(6) . . ?
C50 C51 C52 116.5(5) . . ?
C50 C51 C105 120.9(6) . . ?
N8 C39 C33 174.7(6) . . ?
C72 C73 C79 117.3(5) . . ?
C72 C73 C77 121.4(6) . . ?
C79 C73 C77 121.3(5) . . ?
C76 C75 C78 119.7(5) . . ?
C79 C75 C76 120.2(5) . . ?
C79 C75 C78 120.0(6) . . ?
C49 C50 C51 122.6(6) . . ?
C49 C50 H50 118.7 . . ?
C51 C50 H50 118.7 . . ?
O7 C37 C38 120.9(5) . . ?
O7 C37 C36 122.6(5) . . ?
C36 C37 C38 116.3(5) . . ?
C81 C80 C66 103.3(4) . . ?
C81 C80 C89 109.2(4) . . ?
C81 C80 H80 111.9 . . ?
C66 C80 C89 108.3(4) . . ?
C66 C80 H80 111.9 . . ?
C89 C80 H80 111.9 . . ?
N4 C91 C84 178.4(7) . . ?
O4 C85 C84 118.1(5) . . ?
O4 C85 C86 122.4(5) . . ?
C86 C85 C84 119.3(5) . . ?
C94 C95 H95A 108.9 . . ?
C94 C95 H95B 108.9 . . ?
C94 C95 C96 113.1(5) . . ?
H95A C95 H95B 107.8 . . ?
C96 C95 H95A 108.9 . . ?
C96 C95 H95B 108.9 . . ?
C13 C12 C5 109.5(4) . . ?
C13 C12 H12 111.4 . . ?
C5 C12 H12 111.4 . . ?
C18 C12 C13 102.1(4) . . ?
C18 C12 C5 110.7(4) . . ?
C18 C12 H12 111.4 . . ?
C88 C87 Cl3 114.2(4) . . ?
C86 C87 Cl3 124.4(4) . . ?
C86 C87 C88 121.2(5) . . ?
N7 C40 C38 176.6(6) . . ?
C73 C79 H79 119.1 . . ?
C75 C79 C73 121.8(5) . . ?
C75 C79 H79 119.1 . . ?
C17 C19 H19A 108.7 . . ?
C17 C19 H19B 108.7 . . ?
H19A C19 H19B 107.6 . . ?
C20 C19 C17 114.2(6) . . ?
C20 C19 H19A 108.7 . . ?
C20 C19 H19B 108.7 . . ?
C26 C25 C27 119.6(5) . . ?
C24 C25 C26 119.8(6) . . ?
C24 C25 C27 120.6(6) . . ?
C97 C98 H98 119.4 . . ?
C99 C98 C97 121.2(6) . . ?
C99 C98 H98 119.4 . . ?
C85 C86 Cl4 114.5(4) . . ?
C87 C86 Cl4 121.6(4) . . ?
C87 C86 C85 123.8(5) . . ?
C68 C69 H69A 109.3 . . ?
C68 C69 H69B 109.3 . . ?
C68 C69 C70 111.7(5) . . ?
H69A C69 H69B 107.9 . . ?
C70 C69 H69A 109.3 . . ?
C70 C69 H69B 109.3 . . ?
C73 C77 H77A 109.5 . . ?
C73 C77 H77B 109.5 . . ?
C73 C77 H77C 109.5 . . ?
H77A C77 H77B 109.5 . . ?
H77A C77 H77C 109.5 . . ?
H77B C77 H77C 109.5 . . ?
O8 C34 C33 119.5(5) . . ?
O8 C34 C35 121.7(6) . . ?
C35 C34 C33 118.4(5) . . ?
C98 C99 C104 119.6(6) . . ?
C100 C99 C98 118.1(6) . . ?
C100 C99 C104 122.3(6) . . ?
C23 C28 H28A 109.5 . . ?
C23 C28 H28B 109.5 . . ?
C23 C28 H28C 109.5 . . ?
H28A C28 H28B 109.5 . . ?
H28A C28 H28C 109.5 . . ?
H28B C28 H28C 109.5 . . ?
C99 C100 H100 118.8 . . ?
C101 C100 C99 122.4(6) . . ?
C101 C100 H100 118.8 . . ?
C4 C3 Cl2 112.9(5) . . ?
C2 C3 C4 123.5(6) . . ?
C2 C3 Cl2 123.5(6) . . ?
C23 C24 H24 118.9 . . ?
C25 C24 C23 122.2(6) . . ?
C25 C24 H24 118.9 . . ?
C37 C36 Cl7 113.8(4) . . ?
C35 C36 C37 123.9(5) . . ?
C35 C36 Cl7 122.2(5) . . ?
C102 C101 C103 119.6(7) . . ?
C100 C101 C102 118.3(6) . . ?
C100 C101 C103 122.1(7) . . ?
C25 C27 H27A 109.5 . . ?
C25 C27 H27B 109.5 . . ?
C25 C27 H27C 109.5 . . ?
H27A C27 H27B 109.5 . . ?
H27A C27 H27C 109.5 . . ?
H27B C27 H27C 109.5 . . ?
C69 C70 H70A 109.5 . . ?
C69 C70 H70B 109.5 . . ?
C69 C70 H70C 109.5 . . ?
H70A C70 H70B 109.5 . . ?
H70A C70 H70C 109.5 . . ?
H70B C70 H70C 109.5 . . ?
C44 C45 H45A 108.4 . . ?
C44 C45 H45B 108.4 . . ?
C44 C45 C46 115.5(6) . . ?
H45A C45 H45B 107.5 . . ?
C46 C45 H45A 108.4 . . ?
C46 C45 H45B 108.4 . . ?
C1 C2 Cl1 114.6(5) . . ?
C3 C2 Cl1 122.4(5) . . ?
C3 C2 C1 122.8(6) . . ?
C34 C35 Cl8 114.6(5) . . ?
C36 C35 C34 122.6(6) . . ?
C36 C35 Cl8 122.8(5) . . ?
C75 C78 H78A 109.5 . . ?
C75 C78 H78B 109.5 . . ?
C75 C78 H78C 109.5 . . ?
H78A C78 H78B 109.5 . . ?
H78A C78 H78C 109.5 . . ?
H78B C78 H78C 109.5 . . ?
C51 C105 H10A 109.5 . . ?
C51 C105 H10B 109.5 . . ?
C51 C105 H10C 109.5 . . ?
H10A C105 H10B 109.5 . . ?
H10A C105 H10C 109.5 . . ?
H10B C105 H10C 109.5 . . ?
C49 C106 H10D 109.5 . . ?
C49 C106 H10E 109.5 . . ?
C49 C106 H10F 109.5 . . ?
H10D C106 H10E 109.5 . . ?
H10D C106 H10F 109.5 . . ?
H10E C106 H10F 109.5 . . ?
C95 C96 H96A 109.5 . . ?
C95 C96 H96B 109.5 . . ?
C95 C96 H96C 109.5 . . ?
H96A C96 H96B 109.5 . . ?
H96A C96 H96C 109.5 . . ?
H96B C96 H96C 109.5 . . ?
C101 C103 H10G 109.5 . . ?
C101 C103 H10H 109.5 . . ?
C101 C103 H10I 109.5 . . ?
H10G C103 H10H 109.5 . . ?
H10G C103 H10I 109.5 . . ?
H10H C103 H10I 109.5 . . ?
C99 C104 H10J 109.5 . . ?
C99 C104 H10K 109.5 . . ?
C99 C104 H10L 109.5 . . ?
H10J C104 H10K 109.5 . . ?
H10J C104 H10L 109.5 . . ?
H10K C104 H10L 109.5 . . ?
C45 C46 H46A 109.5 . . ?
C45 C46 H46B 109.5 . . ?
C45 C46 H46C 109.5 . . ?
H46A C46 H46B 109.5 . . ?
H46A C46 H46C 109.5 . . ?
H46B C46 H46C 109.5 . . ?
C19 C20 H20A 109.5 . . ?
C19 C20 H20B 109.5 . . ?
C19 C20 H20C 109.5 . . ?
H20A C20 H20B 109.5 . . ?
H20A C20 H20C 109.5 . . ?
H20B C20 H20C 109.5 . . ?

loop_
_geom_bond_atom_site_label_1
_geom_bond_atom_site_label_2
_geom_bond_distance
_geom_bond_site_symmetry_2
_geom_bond_publ_flag
Cl3 C87 1.697(6) . ?
Cl4 C86 1.707(6) . ?
Cl6 C59 1.737(6) . ?
Cl5 C60 1.716(6) . ?
Cl1 C2 1.706(7) . ?
O6 C58 1.171(7) . ?
O4 C85 1.197(7) . ?
O5 C61 1.172(8) . ?
O1 C1 1.184(8) . ?
O7 C37 1.183(8) . ?
O2 C4 1.204(8) . ?
O8 C34 1.205(8) . ?
O3 C88 1.180(8) . ?
C93 C92 1.395(8) . ?
C93 C13 1.392(8) . ?
C93 C9 1.536(7) . ?
C92 C81 1.427(8) . ?
C92 C97 1.499(8) . ?
N7 C40 1.148(8) . ?
N1 C8 1.147(8) . ?
C65 C71 1.475(8) . ?
C65 C54 1.427(6) . ?
C65 C66 1.420(7) . ?
C58 C57 1.562(7) . ?
C58 C59 1.500(9) . ?
C71 C72 1.397(7) . ?
C71 C76 1.431(7) . ?
N6 C63 1.138(8) . ?
N5 C64 1.119(8) . ?
C10 C14 1.450(7) . ?
C10 C9 1.510(7) . ?
C10 C18 1.383(8) . ?
C41 C30 1.406(8) . ?
C41 C47 1.493(8) . ?
C41 C42 1.399(8) . ?
C8 C6 1.474(8) . ?
C55 C54 1.394(8) . ?
C55 C68 1.396(8) . ?
C55 C56 1.523(7) . ?
C30 C31 1.374(8) . ?
C30 C29 1.523(7) . ?
C47 C52 1.381(8) . ?
C47 C48 1.400(8) . ?
N2 C7 1.142(9) . ?
N8 C39 1.131(9) . ?
C83 H83 0.9800 . ?
C83 C82 1.517(7) . ?
C83 C84 1.590(7) . ?
C83 C67 1.522(7) . ?
N4 C91 1.116(8) . ?
C62 C64 1.489(8) . ?
C62 C53 1.607(7) . ?
C62 C61 1.541(7) . ?
C62 C57 1.551(8) . ?
C44 C31 1.401(8) . ?
C44 C43 1.389(8) . ?
C44 C45 1.496(8) . ?
C17 C16 1.395(8) . ?
C17 C18 1.413(8) . ?
C17 C19 1.513(8) . ?
C54 C53 1.512(7) . ?
C63 C57 1.479(8) . ?
N3 C90 1.164(8) . ?
C72 H72 0.9300 . ?
C72 C73 1.400(8) . ?
C15 C14 1.371(7) . ?
C15 C16 1.406(8) . ?
C15 C29 1.549(7) . ?
C53 H53 0.9800 . ?
C53 C42 1.533(8) . ?
C31 C32 1.530(8) . ?
C13 C94 1.398(8) . ?
C13 C12 1.536(7) . ?
C14 C21 1.471(8) . ?
C16 C32 1.513(7) . ?
C42 C43 1.393(8) . ?
C68 C67 1.402(7) . ?
C68 C69 1.514(8) . ?
C29 H29 0.9800 . ?
C29 C38 1.595(7) . ?
C1 C6 1.574(8) . ?
C1 C2 1.484(9) . ?
C38 C33 1.563(8) . ?
C38 C37 1.539(7) . ?
C38 C40 1.490(8) . ?
C82 C81 1.386(8) . ?
C82 C94 1.420(8) . ?
C61 C60 1.496(8) . ?
C81 C80 1.520(7) . ?
C43 C56 1.541(7) . ?
C21 C22 1.397(8) . ?
C21 C26 1.439(8) . ?
C90 C89 1.480(7) . ?
C9 H9 0.9800 . ?
C9 C6 1.613(7) . ?
C84 C89 1.574(8) . ?
C84 C91 1.480(7) . ?
C84 C85 1.551(7) . ?
C22 H22 0.9300 . ?
C22 C23 1.406(9) . ?
C57 C56 1.573(7) . ?
C60 C59 1.326(10) . ?
C5 C6 1.550(8) . ?
C5 C4 1.515(8) . ?
C5 C7 1.481(8) . ?
C5 C12 1.577(7) . ?
C56 H56 0.9800 . ?
C97 C102 1.372(9) . ?
C97 C98 1.407(8) . ?
C52 H52 0.9300 . ?
C52 C51 1.401(9) . ?
C23 C28 1.484(8) . ?
C23 C24 1.403(9) . ?
C26 H26 0.9300 . ?
C26 C25 1.390(9) . ?
C33 C32 1.578(8) . ?
C33 C39 1.492(8) . ?
C33 C34 1.552(8) . ?
C18 C12 1.527(8) . ?
C4 C3 1.515(10) . ?
C49 C48 1.377(9) . ?
C49 C50 1.362(10) . ?
C49 C106 1.517(9) . ?
C102 H102 0.9300 . ?
C102 C101 1.412(10) . ?
C32 H32 0.9800 . ?
C66 C67 1.399(8) . ?
C66 C80 1.552(7) . ?
C76 H76 0.9300 . ?
C76 C75 1.379(9) . ?
C88 C89 1.547(8) . ?
C88 C87 1.517(8) . ?
C48 H48 0.9300 . ?
C94 C95 1.517(8) . ?
C89 C80 1.573(7) . ?
C51 C50 1.392(9) . ?
C51 C105 1.511(9) . ?
C73 C79 1.406(9) . ?
C73 C77 1.494(8) . ?
C75 C79 1.375(9) . ?
C75 C78 1.534(9) . ?
C50 H50 0.9300 . ?
C37 C36 1.494(8) . ?
C80 H80 0.9800 . ?
C85 C86 1.494(8) . ?
C95 H95A 0.9700 . ?
C95 H95B 0.9700 . ?
C95 C96 1.518(9) . ?
C12 H12 0.9800 . ?
C87 C86 1.315(9) . ?
C79 H79 0.9300 . ?
C19 H19A 0.9700 . ?
C19 H19B 0.9700 . ?
C19 C20 1.507(10) . ?
C25 C24 1.383(9) . ?
C25 C27 1.513(8) . ?
C98 H98 0.9300 . ?
C98 C99 1.388(9) . ?
C69 H69A 0.9700 . ?
C69 H69B 0.9700 . ?
C69 C70 1.540(9) . ?
C77 H77A 0.9600 . ?
C77 H77B 0.9600 . ?
C77 H77C 0.9600 . ?
C34 C35 1.475(9) . ?
C99 C100 1.386(10) . ?
C99 C104 1.493(11) . ?
C28 H28A 0.9600 . ?
C28 H28B 0.9600 . ?
C28 H28C 0.9600 . ?
C100 H100 0.9300 . ?
C100 C101 1.379(11) . ?
C3 C2 1.312(11) . ?
C3 Cl2 1.719(6) . ?
C24 H24 0.9300 . ?
C36 C35 1.326(10) . ?
C36 Cl7 1.726(5) . ?
C101 C103 1.514(10) . ?
C27 H27A 0.9600 . ?
C27 H27B 0.9600 . ?
C27 H27C 0.9600 . ?
C70 H70A 0.9600 . ?
C70 H70B 0.9600 . ?
C70 H70C 0.9600 . ?
C45 H45A 0.9700 . ?
C45 H45B 0.9700 . ?
C45 C46 1.501(12) . ?
C35 Cl8 1.726(7) . ?
C78 H78A 0.9600 . ?
C78 H78B 0.9600 . ?
C78 H78C 0.9600 . ?
C105 H10A 0.9600 . ?
C105 H10B 0.9600 . ?
C105 H10C 0.9600 . ?
C106 H10D 0.9600 . ?
C106 H10E 0.9600 . ?
C106 H10F 0.9600 . ?
C96 H96A 0.9600 . ?
C96 H96B 0.9600 . ?
C96 H96C 0.9600 . ?
C103 H10G 0.9600 . ?
C103 H10H 0.9600 . ?
C103 H10I 0.9600 . ?
C104 H10J 0.9600 . ?
C104 H10K 0.9600 . ?
C104 H10L 0.9600 . ?
C46 H46A 0.9600 . ?
C46 H46B 0.9600 . ?
C46 H46C 0.9600 . ?
C20 H20A 0.9600 . ?
C20 H20B 0.9600 . ?
C20 H20C 0.9600 . ?

loop_
_geom_torsion_atom_site_label_1
_geom_torsion_atom_site_label_2
_geom_torsion_atom_site_label_3
_geom_torsion_atom_site_label_4
_geom_torsion
_geom_torsion_site_symmetry_1
_geom_torsion_site_symmetry_2
_geom_torsion_site_symmetry_3
_geom_torsion_site_symmetry_4
_geom_torsion_publ_flag
Cl3 C87 C86 Cl4 -1.2(7) . . . . ?
Cl3 C87 C86 C85 -177.2(4) . . . . ?
Cl5 C60 C59 Cl6 0.9(7) . . . . ?
Cl5 C60 C59 C58 -171.6(4) . . . . ?
O6 C58 C57 C62 -165.3(5) . . . . ?
O6 C58 C57 C63 -39.1(7) . . . . ?
O6 C58 C57 C56 73.9(7) . . . . ?
O6 C58 C59 Cl6 -10.2(7) . . . . ?
O6 C58 C59 C60 162.8(6) . . . . ?
O4 C85 C86 Cl4 -8.7(7) . . . . ?
O4 C85 C86 C87 167.6(6) . . . . ?
O5 C61 C60 Cl5 8.2(7) . . . . ?
O5 C61 C60 C59 -168.6(6) . . . . ?
O1 C1 C6 C8 46.1(7) . . . . ?
O1 C1 C6 C9 -67.5(6) . . . . ?
O1 C1 C6 C5 173.5(5) . . . . ?
O1 C1 C2 Cl1 7.9(8) . . . . ?
O1 C1 C2 C3 -166.3(7) . . . . ?
O7 C37 C36 C35 -162.7(7) . . . . ?
O7 C37 C36 Cl7 12.5(8) . . . . ?
O2 C4 C3 C2 169.7(7) . . . . ?
O2 C4 C3 Cl2 -6.0(8) . . . . ?
O8 C34 C35 C36 172.1(7) . . . . ?
O8 C34 C35 Cl8 -7.2(9) . . . . ?
O3 C88 C89 C90 35.8(8) . . . . ?
O3 C88 C89 C84 160.5(6) . . . . ?
O3 C88 C89 C80 -78.5(7) . . . . ?
O3 C88 C87 Cl3 15.3(8) . . . . ?
O3 C88 C87 C86 -160.9(6) . . . . ?
C93 C92 C81 C82 4.9(7) . . . . ?
C93 C92 C81 C80 -162.8(5) . . . . ?
C93 C92 C97 C102 65.7(7) . . . . ?
C93 C92 C97 C98 -106.4(6) . . . . ?
C93 C13 C94 C82 3.3(7) . . . . ?
C93 C13 C94 C95 177.1(5) . . . . ?
C93 C13 C12 C5 58.0(5) . . . . ?
C93 C13 C12 C18 -59.3(5) . . . . ?
C93 C9 C6 C8 -173.9(4) . . . . ?
C93 C9 C6 C1 -61.9(5) . . . . ?
C93 C9 C6 C5 62.6(5) . . . . ?
C92 C93 C13 C94 1.4(7) . . . . ?
C92 C93 C13 C12 177.0(4) . . . . ?
C92 C93 C9 C10 -119.8(5) . . . . ?
C92 C93 C9 C6 122.8(5) . . . . ?
C92 C81 C80 C66 111.9(5) . . . . ?
C92 C81 C80 C89 -133.0(5) . . . . ?
C92 C97 C102 C101 -171.5(6) . . . . ?
C92 C97 C98 C99 170.8(5) . . . . ?
C65 C71 C72 C73 174.0(5) . . . . ?
C65 C71 C76 C75 -171.7(5) . . . . ?
C65 C54 C53 C62 -136.5(5) . . . . ?
C65 C54 C53 C42 109.8(5) . . . . ?
C65 C66 C67 C83 173.2(5) . . . . ?
C65 C66 C67 C68 1.3(8) . . . . ?
C65 C66 C80 C81 -116.0(5) . . . . ?
C65 C66 C80 C89 128.2(5) . . . . ?
C58 C57 C56 C55 -177.3(4) . . . . ?
C58 C57 C56 C43 69.6(5) . . . . ?
C71 C65 C54 C55 -163.5(5) . . . . ?
C71 C65 C54 C53 31.9(7) . . . . ?
C71 C65 C66 C67 163.0(5) . . . . ?
C71 C65 C66 C80 -26.1(8) . . . . ?
C71 C72 C73 C79 -2.4(8) . . . . ?
C71 C72 C73 C77 179.0(5) . . . . ?
C71 C76 C75 C79 -1.0(9) . . . . ?
C71 C76 C75 C78 177.0(5) . . . . ?
C10 C14 C21 C22 54.9(7) . . . . ?
C10 C14 C21 C26 -133.5(6) . . . . ?
C10 C9 C6 C8 74.0(5) . . . . ?
C10 C9 C6 C1 -174.0(4) . . . . ?
C10 C9 C6 C5 -49.5(6) . . . . ?
C10 C18 C12 C13 61.2(5) . . . . ?
C10 C18 C12 C5 -55.2(6) . . . . ?
C41 C30 C31 C44 0.4(8) . . . . ?
C41 C30 C31 C32 -169.8(5) . . . . ?
C41 C30 C29 C15 112.1(5) . . . . ?
C41 C30 C29 C38 -131.6(5) . . . . ?
C41 C47 C52 C51 -175.0(5) . . . . ?
C41 C47 C48 C49 175.1(5) . . . . ?
C41 C42 C43 C44 1.3(8) . . . . ?
C41 C42 C43 C56 176.8(4) . . . . ?
C55 C54 C53 C62 57.9(6) . . . . ?
C55 C54 C53 C42 -55.7(5) . . . . ?
C55 C68 C67 C83 -160.8(5) . . . . ?
C55 C68 C67 C66 10.1(7) . . . . ?
C55 C68 C69 C70 -89.2(7) . . . . ?
C30 C41 C47 C52 -119.0(6) . . . . ?
C30 C41 C47 C48 64.7(7) . . . . ?
C30 C41 C42 C53 167.8(5) . . . . ?
C30 C41 C42 C43 -9.2(7) . . . . ?
C30 C31 C32 C16 56.3(6) . . . . ?
C30 C31 C32 C33 -59.7(6) . . . . ?
C30 C29 C38 C33 -57.3(5) . . . . ?
C30 C29 C38 C37 176.5(5) . . . . ?
C30 C29 C38 C40 63.2(6) . . . . ?
C47 C41 C30 C31 -169.7(5) . . . . ?
C47 C41 C30 C29 20.7(8) . . . . ?
C47 C41 C42 C53 -14.1(8) . . . . ?
C47 C41 C42 C43 169.0(5) . . . . ?
C47 C52 C51 C50 -0.5(9) . . . . ?
C47 C52 C51 C105 -178.8(6) . . . . ?
C83 C82 C81 C92 -168.4(4) . . . . ?
C83 C82 C81 C80 0.2(6) . . . . ?
C83 C82 C94 C13 162.8(5) . . . . ?
C83 C82 C94 C95 -11.1(8) . . . . ?
C83 C84 C89 C90 -116.9(5) . . . . ?
C83 C84 C89 C88 121.2(5) . . . . ?
C83 C84 C89 C80 2.7(5) . . . . ?
C83 C84 C85 O4 71.2(6) . . . . ?
C83 C84 C85 C86 -103.2(5) . . . . ?
C62 C53 C42 C41 122.1(5) . . . . ?
C62 C53 C42 C43 -60.7(5) . . . . ?
C62 C61 C60 Cl5 -166.0(4) . . . . ?
C62 C61 C60 C59 17.2(8) . . . . ?
C62 C57 C56 C55 57.7(6) . . . . ?
C62 C57 C56 C43 -55.5(5) . . . . ?
C44 C31 C32 C16 -113.9(5) . . . . ?
C44 C31 C32 C33 130.1(5) . . . . ?
C44 C43 C56 C55 118.0(5) . . . . ?
C44 C43 C56 C57 -124.1(5) . . . . ?
C17 C16 C32 C31 115.3(6) . . . . ?
C17 C16 C32 C33 -128.0(6) . . . . ?
C17 C18 C12 C13 -108.0(6) . . . . ?
C17 C18 C12 C5 135.5(5) . . . . ?
C54 C65 C71 C72 53.7(7) . . . . ?
C54 C65 C71 C76 -133.4(6) . . . . ?
C54 C65 C66 C67 -12.0(7) . . . . ?
C54 C65 C66 C80 158.8(5) . . . . ?
C54 C55 C68 C67 -10.7(7) . . . . ?
C54 C55 C68 C69 173.2(5) . . . . ?
C54 C55 C56 C43 59.0(5) . . . . ?
C54 C55 C56 C57 -56.3(5) . . . . ?
C54 C53 C42 C41 -120.3(5) . . . . ?
C54 C53 C42 C43 56.9(5) . . . . ?
C63 C57 C56 C55 -66.6(6) . . . . ?
C63 C57 C56 C43 -179.8(4) . . . . ?
C72 C71 C76 C75 1.2(8) . . . . ?
C72 C73 C79 C75 2.6(8) . . . . ?
C64 C62 C53 C54 70.3(6) . . . . ?
C64 C62 C53 C42 -177.1(4) . . . . ?
C64 C62 C61 O5 43.1(7) . . . . ?
C64 C62 C61 C60 -142.7(5) . . . . ?
C64 C62 C57 C58 119.0(5) . . . . ?
C64 C62 C57 C63 -2.7(6) . . . . ?
C64 C62 C57 C56 -123.7(5) . . . . ?
C15 C14 C21 C22 -122.2(6) . . . . ?
C15 C14 C21 C26 49.4(8) . . . . ?
C15 C16 C32 C31 -55.5(6) . . . . ?
C15 C16 C32 C33 61.3(6) . . . . ?
C15 C29 C38 C33 56.1(5) . . . . ?
C15 C29 C38 C37 -70.1(5) . . . . ?
C15 C29 C38 C40 176.5(4) . . . . ?
C53 C62 C61 O5 -71.6(6) . . . . ?
C53 C62 C61 C60 102.6(5) . . . . ?
C53 C62 C57 C58 -120.9(5) . . . . ?
C53 C62 C57 C63 117.4(5) . . . . ?
C53 C62 C57 C56 -3.6(6) . . . . ?
C53 C42 C43 C44 -176.1(5) . . . . ?
C53 C42 C43 C56 -0.5(6) . . . . ?
C31 C30 C29 C15 -58.5(5) . . . . ?
C31 C30 C29 C38 57.8(6) . . . . ?
C31 C44 C43 C42 7.6(7) . . . . ?
C31 C44 C43 C56 -167.4(5) . . . . ?
C31 C44 C45 C46 88.6(7) . . . . ?
C13 C93 C92 C81 -5.4(7) . . . . ?
C13 C93 C92 C97 167.7(5) . . . . ?
C13 C93 C9 C10 55.3(5) . . . . ?
C13 C93 C9 C6 -62.1(5) . . . . ?
C13 C94 C95 C96 103.4(7) . . . . ?
C14 C10 C9 C93 110.7(5) . . . . ?
C14 C10 C9 C6 -136.9(5) . . . . ?
C14 C10 C18 C17 0.0(8) . . . . ?
C14 C10 C18 C12 -169.4(4) . . . . ?
C14 C15 C16 C17 3.2(8) . . . . ?
C14 C15 C16 C32 174.3(5) . . . . ?
C14 C15 C29 C30 -116.8(6) . . . . ?
C14 C15 C29 C38 126.5(6) . . . . ?
C14 C21 C22 C23 173.3(5) . . . . ?
C14 C21 C26 C25 -169.1(5) . . . . ?
C16 C17 C18 C10 -12.1(8) . . . . ?
C16 C17 C18 C12 156.0(5) . . . . ?
C16 C17 C19 C20 112.5(8) . . . . ?
C16 C15 C14 C10 -15.1(8) . . . . ?
C16 C15 C14 C21 162.2(5) . . . . ?
C16 C15 C29 C30 58.4(6) . . . . ?
C16 C15 C29 C38 -58.2(6) . . . . ?
C42 C41 C30 C31 8.4(7) . . . . ?
C42 C41 C30 C29 -161.2(5) . . . . ?
C42 C41 C47 C52 63.0(7) . . . . ?
C42 C41 C47 C48 -113.3(6) . . . . ?
C42 C43 C56 C55 -57.4(5) . . . . ?
C42 C43 C56 C57 60.4(5) . . . . ?
C68 C55 C54 C65 -0.2(8) . . . . ?
C68 C55 C54 C53 165.6(5) . . . . ?
C68 C55 C56 C43 -108.8(5) . . . . ?
C68 C55 C56 C57 136.0(5) . . . . ?
C29 C30 C31 C44 171.2(5) . . . . ?
C29 C30 C31 C32 1.0(6) . . . . ?
C29 C15 C14 C10 159.5(5) . . . . ?
C29 C15 C14 C21 -23.2(9) . . . . ?
C29 C15 C16 C17 -172.1(5) . . . . ?
C29 C15 C16 C32 -1.0(6) . . . . ?
C29 C38 C33 C32 1.3(5) . . . . ?
C29 C38 C33 C39 118.9(5) . . . . ?
C29 C38 C33 C34 -116.1(5) . . . . ?
C29 C38 C37 O7 -73.9(7) . . . . ?
C29 C38 C37 C36 100.9(6) . . . . ?
C38 C33 C32 C31 54.7(5) . . . . ?
C38 C33 C32 C16 -58.6(6) . . . . ?
C38 C33 C34 O8 -171.9(5) . . . . ?
C38 C33 C34 C35 14.9(8) . . . . ?
C38 C37 C36 C35 22.6(9) . . . . ?
C38 C37 C36 Cl7 -162.2(4) . . . . ?
C82 C83 C84 C89 54.0(5) . . . . ?
C82 C83 C84 C91 -69.0(6) . . . . ?
C82 C83 C84 C85 176.9(4) . . . . ?
C82 C83 C67 C68 113.0(6) . . . . ?
C82 C83 C67 C66 -58.8(6) . . . . ?
C82 C81 C80 C66 -56.6(5) . . . . ?
C82 C81 C80 C89 58.4(6) . . . . ?
C82 C94 C95 C96 -83.1(7) . . . . ?
C61 C62 C53 C54 -177.9(4) . . . . ?
C61 C62 C53 C42 -65.2(5) . . . . ?
C61 C62 C57 C58 -3.1(6) . . . . ?
C61 C62 C57 C63 -124.8(5) . . . . ?
C61 C62 C57 C56 114.2(5) . . . . ?
C61 C60 C59 Cl6 177.4(4) . . . . ?
C61 C60 C59 C58 4.9(9) . . . . ?
C81 C92 C97 C102 -121.8(6) . . . . ?
C81 C92 C97 C98 66.1(7) . . . . ?
C81 C82 C94 C13 -3.8(7) . . . . ?
C81 C82 C94 C95 -177.8(5) . . . . ?
C43 C44 C31 C30 -8.4(7) . . . . ?
C43 C44 C31 C32 161.0(5) . . . . ?
C43 C44 C45 C46 -88.7(7) . . . . ?
C21 C22 C23 C28 178.5(5) . . . . ?
C21 C22 C23 C24 -2.8(9) . . . . ?
C21 C26 C25 C24 -4.0(9) . . . . ?
C21 C26 C25 C27 178.3(6) . . . . ?
C90 C89 C80 C81 64.2(6) . . . . ?
C90 C89 C80 C66 176.0(5) . . . . ?
C9 C93 C92 C81 169.2(4) . . . . ?
C9 C93 C92 C97 -17.7(7) . . . . ?
C9 C93 C13 C94 -173.8(4) . . . . ?
C9 C93 C13 C12 1.8(6) . . . . ?
C9 C10 C14 C15 -150.3(5) . . . . ?
C9 C10 C14 C21 32.2(7) . . . . ?
C9 C10 C18 C17 165.2(5) . . . . ?
C9 C10 C18 C12 -4.1(6) . . . . ?
C84 C83 C82 C81 -58.0(6) . . . . ?
C84 C83 C82 C94 134.2(5) . . . . ?
C84 C83 C67 C68 -128.8(5) . . . . ?
C84 C83 C67 C66 59.4(5) . . . . ?
C84 C89 C80 C81 -57.0(5) . . . . ?
C84 C89 C80 C66 54.8(5) . . . . ?
C84 C85 C86 Cl4 165.4(4) . . . . ?
C84 C85 C86 C87 -18.3(8) . . . . ?
C22 C21 C26 C25 2.4(8) . . . . ?
C22 C23 C24 C25 1.2(10) . . . . ?
C57 C58 C59 Cl6 161.4(4) . . . . ?
C57 C58 C59 C60 -25.6(8) . . . . ?
C57 C62 C53 C54 -51.9(5) . . . . ?
C57 C62 C53 C42 60.7(5) . . . . ?
C57 C62 C61 O5 168.9(5) . . . . ?
C57 C62 C61 C60 -16.9(7) . . . . ?
C5 C4 C3 C2 -15.3(9) . . . . ?
C5 C4 C3 Cl2 169.0(5) . . . . ?
C59 C58 C57 C62 23.3(6) . . . . ?
C59 C58 C57 C63 149.5(5) . . . . ?
C59 C58 C57 C56 -97.5(5) . . . . ?
C56 C55 C54 C65 -167.9(4) . . . . ?
C56 C55 C54 C53 -2.2(6) . . . . ?
C56 C55 C68 C67 155.6(5) . . . . ?
C56 C55 C68 C69 -20.4(8) . . . . ?
C97 C92 C81 C82 -168.2(5) . . . . ?
C97 C92 C81 C80 24.1(7) . . . . ?
C97 C102 C101 C100 0.6(10) . . . . ?
C97 C102 C101 C103 177.8(7) . . . . ?
C97 C98 C99 C100 2.0(9) . . . . ?
C97 C98 C99 C104 -175.1(6) . . . . ?
C52 C47 C48 C49 -1.5(9) . . . . ?
C52 C51 C50 C49 -0.3(10) . . . . ?
C6 C1 C2 Cl1 -168.8(4) . . . . ?
C6 C1 C2 C3 17.0(9) . . . . ?
C6 C5 C4 O2 -164.2(5) . . . . ?
C6 C5 C4 C3 20.7(7) . . . . ?
C6 C5 C12 C13 -52.6(6) . . . . ?
C6 C5 C12 C18 59.2(6) . . . . ?
C26 C21 C22 C23 1.0(8) . . . . ?
C26 C25 C24 C23 2.1(10) . . . . ?
C33 C38 C37 O7 165.1(6) . . . . ?
C33 C38 C37 C36 -20.1(7) . . . . ?
C33 C34 C35 C36 -14.9(9) . . . . ?
C33 C34 C35 Cl8 165.8(5) . . . . ?
C18 C10 C14 C15 13.4(7) . . . . ?
C18 C10 C14 C21 -164.0(5) . . . . ?
C18 C10 C9 C93 -54.0(5) . . . . ?
C18 C10 C9 C6 58.4(6) . . . . ?
C18 C17 C16 C15 10.7(8) . . . . ?
C18 C17 C16 C32 -159.4(5) . . . . ?
C18 C17 C19 C20 -71.2(8) . . . . ?
C4 C5 C6 C8 114.7(6) . . . . ?
C4 C5 C6 C1 -8.5(7) . . . . ?
C4 C5 C6 C9 -125.5(5) . . . . ?
C4 C5 C12 C13 73.9(6) . . . . ?
C4 C5 C12 C18 -174.3(5) . . . . ?
C4 C3 C2 Cl1 -178.1(5) . . . . ?
C4 C3 C2 C1 -4.3(10) . . . . ?
C7 C5 C6 C8 -7.1(7) . . . . ?
C7 C5 C6 C1 -130.3(5) . . . . ?
C7 C5 C6 C9 112.7(5) . . . . ?
C7 C5 C4 O2 -39.6(7) . . . . ?
C7 C5 C4 C3 145.4(5) . . . . ?
C7 C5 C12 C13 -174.0(5) . . . . ?
C7 C5 C12 C18 -62.2(6) . . . . ?
C102 C97 C98 C99 -1.7(9) . . . . ?
C32 C33 C34 O8 68.9(7) . . . . ?
C32 C33 C34 C35 -104.3(6) . . . . ?
C66 C65 C71 C72 -120.9(5) . . . . ?
C66 C65 C71 C76 52.0(8) . . . . ?
C66 C65 C54 C55 11.5(7) . . . . ?
C66 C65 C54 C53 -153.0(5) . . . . ?
C76 C71 C72 C73 0.5(8) . . . . ?
C76 C75 C79 C73 -1.0(9) . . . . ?
C88 C89 C80 C81 176.6(4) . . . . ?
C88 C89 C80 C66 -71.6(5) . . . . ?
C88 C87 C86 Cl4 174.6(4) . . . . ?
C88 C87 C86 C85 -1.4(8) . . . . ?
C48 C47 C52 C51 1.4(8) . . . . ?
C48 C49 C50 C51 0.2(10) . . . . ?
C94 C13 C12 C5 -126.5(5) . . . . ?
C94 C13 C12 C18 116.2(5) . . . . ?
C94 C82 C81 C92 -0.3(8) . . . . ?
C94 C82 C81 C80 168.3(5) . . . . ?
C89 C84 C85 O4 -170.1(5) . . . . ?
C89 C84 C85 C86 15.5(7) . . . . ?
C89 C88 C87 Cl3 -161.7(4) . . . . ?
C89 C88 C87 C86 22.1(8) . . . . ?
C67 C83 C82 C81 58.4(6) . . . . ?
C67 C83 C82 C94 -109.4(6) . . . . ?
C67 C83 C84 C89 -59.9(5) . . . . ?
C67 C83 C84 C91 177.1(4) . . . . ?
C67 C83 C84 C85 63.0(5) . . . . ?
C67 C68 C69 C70 95.1(6) . . . . ?
C67 C66 C80 C81 55.5(6) . . . . ?
C67 C66 C80 C89 -60.3(6) . . . . ?
C39 C33 C32 C31 -68.3(6) . . . . ?
C39 C33 C32 C16 178.3(5) . . . . ?
C39 C33 C34 O8 -43.1(7) . . . . ?
C39 C33 C34 C35 143.8(6) . . . . ?
C50 C49 C48 C47 0.8(9) . . . . ?
C37 C38 C33 C32 119.9(5) . . . . ?
C37 C38 C33 C39 -122.5(5) . . . . ?
C37 C38 C33 C34 2.5(7) . . . . ?
C37 C36 C35 C34 -4.6(10) . . . . ?
C37 C36 C35 Cl8 174.7(5) . . . . ?
C80 C66 C67 C83 1.4(6) . . . . ?
C80 C66 C67 C68 -170.5(5) . . . . ?
C91 C84 C89 C90 2.5(6) . . . . ?
C91 C84 C89 C88 -119.4(5) . . . . ?
C91 C84 C89 C80 122.1(5) . . . . ?
C91 C84 C85 O4 -43.2(7) . . . . ?
C91 C84 C85 C86 142.4(5) . . . . ?
C85 C84 C89 C90 126.0(5) . . . . ?
C85 C84 C89 C88 4.2(6) . . . . ?
C85 C84 C89 C80 -114.4(5) . . . . ?
C12 C13 C94 C82 -171.7(5) . . . . ?
C12 C13 C94 C95 2.1(8) . . . . ?
C12 C5 C6 C8 -126.6(5) . . . . ?
C12 C5 C6 C1 110.2(5) . . . . ?
C12 C5 C6 C9 -6.8(6) . . . . ?
C12 C5 C4 O2 74.3(7) . . . . ?
C12 C5 C4 C3 -100.7(6) . . . . ?
C87 C88 C89 C90 -147.1(5) . . . . ?
C87 C88 C89 C84 -22.4(7) . . . . ?
C87 C88 C89 C80 98.5(5) . . . . ?
C40 C38 C33 C32 -118.6(5) . . . . ?
C40 C38 C33 C39 -1.0(6) . . . . ?
C40 C38 C33 C34 124.0(5) . . . . ?
C40 C38 C37 O7 41.6(8) . . . . ?
C40 C38 C37 C36 -143.6(5) . . . . ?
C19 C17 C16 C15 -172.7(5) . . . . ?
C19 C17 C16 C32 17.2(9) . . . . ?
C19 C17 C18 C10 171.2(5) . . . . ?
C19 C17 C18 C12 -20.6(8) . . . . ?
C98 C97 C102 C101 0.4(9) . . . . ?
C98 C99 C100 C101 -1.1(10) . . . . ?
C69 C68 C67 C83 15.2(8) . . . . ?
C69 C68 C67 C66 -173.8(5) . . . . ?
C77 C73 C79 C75 -178.8(6) . . . . ?
C34 C33 C32 C31 179.3(4) . . . . ?
C34 C33 C32 C16 66.0(6) . . . . ?
C99 C100 C101 C102 -0.2(11) . . . . ?
C99 C100 C101 C103 -177.4(7) . . . . ?
C28 C23 C24 C25 179.9(6) . . . . ?
C27 C25 C24 C23 179.8(6) . . . . ?
C45 C44 C31 C30 174.0(5) . . . . ?
C45 C44 C31 C32 -16.6(8) . . . . ?
C45 C44 C43 C42 -174.8(5) . . . . ?
C45 C44 C43 C56 10.2(8) . . . . ?
C2 C1 C6 C8 -137.1(5) . . . . ?
C2 C1 C6 C9 109.3(5) . . . . ?
C2 C1 C6 C5 -9.7(7) . . . . ?
C78 C75 C79 C73 -179.0(6) . . . . ?
C105 C51 C50 C49 178.0(7) . . . . ?
C106 C49 C48 C47 -178.1(6) . . . . ?
C106 C49 C50 C51 179.0(7) . . . . ?
C104 C99 C100 C101 176.0(7) . . . . ?
Cl7 C36 C35 C34 -179.4(5) . . . . ?
Cl7 C36 C35 Cl8 -0.2(9) . . . . ?
Cl2 C3 C2 Cl1 -2.8(9) . . . . ?
Cl2 C3 C2 C1 170.9(5) . . . . ?

loop_
_platon_squeeze_void_nr
_platon_squeeze_void_average_x
_platon_squeeze_void_average_y
_platon_squeeze_void_average_z
_platon_squeeze_void_volume
_platon_squeeze_void_count_electrons
_platon_squeeze_void_content
1 -0.001 0.000 0.002 2245 689 ' '
2 0.363 0.605 0.752 18 -1 ' '
3 0.319 0.569 0.936 7 0 ' '
4 0.375 0.639 0.564 7 0 ' '
5 0.637 0.394 0.248 18 -1 ' '
6 0.625 0.361 0.436 7 0 ' '
7 0.680 0.431 0.064 7 0 ' '
